data_4511344
loop_
_publ_author_name
'Parkin, Andrew'
'Wozniak, Krzysztof'
'Wilson, Chick C.'

_publ_section_title
;
 From Proton Disorder to Proton Migration:&#x00A0; A Continuum in the
 Hydrogen Bond of a Proton Sponge in the Solid State
;
_journal_issue 8
_journal_name_full 'Crystal Growth &amp; Design'
_journal_page_first 1393
_journal_paper_doi 10.1021/cg0606848
_journal_volume 7
_journal_year 2007
_chemical_formula_moiety 'C22 H22 Cl2 N2 O4'
_chemical_formula_sum 'C22 H22 Cl2 N2 O4'
_chemical_formula_weight 449.33
_space_group_IT_number 2
_symmetry_cell_setting triclinic
_symmetry_space_group_name_Hall '-P 1'
_symmetry_space_group_name_H-M 'P -1'
_atom_sites_solution_hydrogens geom
_atom_sites_solution_primary direct
_audit_creation_date 04-12-07
_audit_creation_method CRYSTALS_ver_12.51
_cell_angle_alpha 75.1325(17)
_cell_angle_beta 71.2289(12)
_cell_angle_gamma 70.6196(16)
_cell_formula_units_Z 2
_cell_length_a 9.3029(3)
_cell_length_b 9.6265(2)
_cell_length_c 13.0322(4)
_cell_measurement_reflns_used 19681
_cell_measurement_temperature 100
_cell_measurement_theta_max 30
_cell_measurement_theta_min 0
_cell_volume 1027.63(5)
_computing_cell_refinement 'DENZO/SCALEPACK (Otwinowski & Minor, 1997)'
_computing_data_collection 'COLLECT (Nonius BV, 1997)'
_computing_data_reduction 'DENZO/SCALEPACK (Otwinowski & Minor, 1997)'
_computing_molecular_graphics 'CAMERON (Watkin et al., 1996)'
_computing_publication_material 'CRYSTALS (Betteridge et al., 2003)'
_computing_structure_refinement 'CRYSTALS (Betteridge et al., 2003)'
_computing_structure_solution 'known coordinates'
_diffrn_ambient_temperature 100
_diffrn_measured_fraction_theta_full 0.995
_diffrn_measured_fraction_theta_max 0.980
_diffrn_measurement_device_type 'Nonius Kappa CCD'
_diffrn_measurement_method \w/2\q
_diffrn_radiation_monochromator graphite
_diffrn_radiation_type 'Mo K\a'
_diffrn_radiation_wavelength 0.71073
_diffrn_reflns_av_R_equivalents 0.062
_diffrn_reflns_limit_h_max 13
_diffrn_reflns_limit_h_min -12
_diffrn_reflns_limit_k_max 13
_diffrn_reflns_limit_k_min -13
_diffrn_reflns_limit_l_max 18
_diffrn_reflns_limit_l_min -18
_diffrn_reflns_number 15792
_diffrn_reflns_theta_full 28.893
_diffrn_reflns_theta_max 30.097
_diffrn_reflns_theta_min 1.674
_diffrn_standards_number 0
_exptl_absorpt_coefficient_mu 0.349
_exptl_absorpt_correction_T_max 0.93
_exptl_absorpt_correction_T_min 0.87
_exptl_absorpt_correction_type multi-scan
_exptl_absorpt_process_details 'SORTAV (Blessing)'
_exptl_crystal_colour colourless
_exptl_crystal_density_diffrn 1.45
_exptl_crystal_description prism
_exptl_crystal_F_000 464
_exptl_crystal_size_max 0.40
_exptl_crystal_size_mid 0.20
_exptl_crystal_size_min 0.18
_refine_diff_density_max 0.70
_refine_diff_density_min -0.50
_refine_ls_extinction_method None
_refine_ls_goodness_of_fit_ref 0.9292
_refine_ls_hydrogen_treatment refxyz
_refine_ls_matrix_type full
_refine_ls_number_parameters 331
_refine_ls_number_reflns 5929
_refine_ls_number_restraints 92
_refine_ls_R_factor_all 0.0619
_refine_ls_R_factor_gt 0.0393
_refine_ls_shift/su_max 0.000655
_refine_ls_structure_factor_coef Fsqd
_refine_ls_weighting_details
;
 p=(max(Fo^2^,0) + 2Fc^2^)/3 
 Method = SHELXL 97 (Sheldrick, 1997) 
 w=1/[sigma^2^(F^2^) + 0.05 + 0.29p] 
;
_refine_ls_weighting_scheme calc
_refine_ls_wR_factor_all 0.1042
_refine_ls_wR_factor_gt 0.0955
_refine_ls_wR_factor_ref 0.1042
_reflns_limit_h_max 13
_reflns_limit_h_min -12
_reflns_limit_k_max 13
_reflns_limit_k_min -12
_reflns_limit_l_max 18
_reflns_limit_l_min 0
_reflns_number_gt 4341
_reflns_number_total 5929
_reflns_threshold_expression I>2.00u(I)
_oxford_diffrn_Wilson_B_factor 1.56
_oxford_diffrn_Wilson_scale 1.72
_oxford_refine_ls_scale 0.7862(18)
_oxford_structure_analysis_title ap90
_cod_data_source_file publish_100k.cif
_cod_data_source_block 100k
_cod_depositor_comments
;
The following automatic conversions were performed:

'_symmetry_cell_setting' value 'Triclinic' changed to 'triclinic'
according to
/usr/data/users/saulius/automatic-downloads/retrospective/ACS/lib/dictionaries/cif_core.dic
dictionary named 'cif_core.dic' version 2.4.2 from 2011-04-26.

Automatic conversion script
Id: cif_fix_values 2281 2013-09-26 08:29:07Z andrius 
;
_cod_original_sg_symbol_H-M 'P -1 '
_cod_database_code 4511344

loop_
_symmetry_equiv_pos_as_xyz
x,y,z
-x,-y,-z

loop_
_atom_site_label
_atom_site_type_symbol
_atom_site_fract_x
_atom_site_fract_y
_atom_site_fract_z
_atom_site_U_iso_or_equiv
_atom_site_occupancy
_atom_site_adp_type
_atom_site_refinement_flags_posn
C1 C 0.76825(17) 0.31875(16) 0.40057(12) 0.0145 1.0000 Uani D
N1 N 0.82319(15) 0.45009(14) 0.38970(10) 0.0150 1.0000 Uani D
C2 C 0.65622(17) 0.33281(16) 0.34218(12) 0.0140 1.0000 Uani .
C3 C 0.59340(17) 0.46433(16) 0.27174(12) 0.0146 1.0000 Uani D
N3 N 0.65196(15) 0.59461(13) 0.25440(10) 0.0149 1.0000 Uani D
C4 C 0.48421(18) 0.46819(17) 0.22036(13) 0.0195 1.0000 Uani D
C5 C 0.43084(19) 0.34126(18) 0.23577(14) 0.0213 1.0000 Uani D
C6 C 0.48866(18) 0.21266(18) 0.30171(13) 0.0193 1.0000 Uani D
C7 C 0.60181(18) 0.20423(16) 0.35638(12) 0.0165 1.0000 Uani D
C8 C 0.66294(19) 0.07003(17) 0.42378(13) 0.0185 1.0000 Uani D
C9 C 0.76970(19) 0.06186(17) 0.47809(13) 0.0194 1.0000 Uani D
C10 C 0.82282(18) 0.18829(17) 0.46651(13) 0.0178 1.0000 Uani D
C11 C 0.7665(2) 0.51107(19) 0.49399(14) 0.0223 1.0000 Uani D
C12 C 0.99781(19) 0.42051(18) 0.34650(15) 0.0219 1.0000 Uani D
C13 C 0.5243(2) 0.72784(18) 0.28869(15) 0.0231 1.0000 Uani D
C14 C 0.7441(2) 0.62841(19) 0.13950(13) 0.0210 1.0000 Uani D
C21 C 1.15528(18) 1.09907(17) 0.19785(13) 0.0179 1.0000 Uani .
O211 O 1.20414(14) 0.99001(13) 0.27103(10) 0.0257 1.0000 Uani .
O212 O 1.21235(15) 1.20493(13) 0.16020(11) 0.0277 1.0000 Uani .
C22 C 1.01910(17) 1.09738(16) 0.15653(12) 0.0146 1.0000 Uani D
C23 C 0.97698(18) 1.22403(16) 0.07937(12) 0.0158 1.0000 Uani D
C24 C 0.85890(18) 1.24444(16) 0.02926(12) 0.0167 1.0000 Uani D
Cl24 Cl 0.81582(5) 1.40403(4) -0.06607(3) 0.0247 1.0000 Uani .
C25 C 0.77848(18) 1.13601(17) 0.05645(13) 0.0172 1.0000 Uani D
Cl25 Cl 0.63084(5) 1.15366(5) -0.00326(4) 0.0256 1.0000 Uani .
C26 C 0.81608(18) 1.01214(17) 0.13429(13) 0.0171 1.0000 Uani D
C27 C 0.93500(17) 0.98807(16) 0.18613(12) 0.0154 1.0000 Uani D
C28 C 0.9523(2) 0.84364(17) 0.27101(13) 0.0194 1.0000 Uani .
O281 O 1.06657(15) 0.80201(13) 0.31667(10) 0.0270 1.0000 Uani .
O282 O 0.85460(15) 0.77335(13) 0.29140(10) 0.0256 1.0000 Uani .
H41 H 0.4444(14) 0.5609(15) 0.1718(9) 0.0237 1.0000 Uiso D
H51 H 0.3542(14) 0.3417(16) 0.1995(9) 0.0262 1.0000 Uiso D
H61 H 0.4536(14) 0.1228(15) 0.3118(9) 0.0245 1.0000 Uiso D
H81 H 0.6283(14) -0.0164(15) 0.4285(9) 0.0208 1.0000 Uiso D
H91 H 0.8078(14) -0.0288(15) 0.5246(9) 0.0219 1.0000 Uiso D
H101 H 0.8958(13) 0.1825(15) 0.5081(9) 0.0206 1.0000 Uiso D
H111 H 0.798(2) 0.6042(17) 0.4761(15) 0.0281 1.0000 Uiso D
H112 H 0.813(2) 0.4370(18) 0.5510(14) 0.0281 1.0000 Uiso D
H113 H 0.6509(17) 0.5346(18) 0.5160(14) 0.0281 1.0000 Uiso D
H121 H 1.023(2) 0.5128(17) 0.3366(14) 0.0267 1.0000 Uiso D
H122 H 1.047(2) 0.3450(17) 0.3985(13) 0.0267 1.0000 Uiso D
H123 H 1.030(2) 0.3826(18) 0.2782(13) 0.0267 1.0000 Uiso D
H131 H 0.571(2) 0.8047(18) 0.2862(14) 0.0269 1.0000 Uiso D
H132 H 0.465(2) 0.7010(19) 0.3640(12) 0.0269 1.0000 Uiso D
H133 H 0.4546(19) 0.7647(19) 0.2413(14) 0.0269 1.0000 Uiso D
H141 H 0.7939(19) 0.7014(17) 0.1361(15) 0.0254 1.0000 Uiso D
H142 H 0.8228(18) 0.5379(17) 0.1185(14) 0.0254 1.0000 Uiso D
H143 H 0.676(2) 0.6656(18) 0.0884(14) 0.0254 1.0000 Uiso D
H231 H 1.0346(14) 1.2982(14) 0.0607(10) 0.0188 1.0000 Uiso D
H261 H 0.7548(14) 0.9379(14) 0.1571(10) 0.0207 1.0000 Uiso D

loop_
_atom_site_aniso_label
_atom_site_aniso_U_11
_atom_site_aniso_U_22
_atom_site_aniso_U_33
_atom_site_aniso_U_23
_atom_site_aniso_U_13
_atom_site_aniso_U_12
C1 0.0144(7) 0.0144(7) 0.0149(7) -0.0032(5) -0.0035(6) -0.0039(5)
N1 0.0152(6) 0.0153(6) 0.0165(6) -0.0039(5) -0.0046(5) -0.0053(5)
C2 0.0127(7) 0.0142(7) 0.0151(7) -0.0035(5) -0.0034(5) -0.0029(5)
C3 0.0132(7) 0.0150(7) 0.0156(7) -0.0029(5) -0.0032(5) -0.0042(5)
N3 0.0159(6) 0.0118(6) 0.0170(6) -0.0009(4) -0.0039(5) -0.0053(5)
C4 0.0187(8) 0.0193(7) 0.0225(8) -0.0023(6) -0.0089(6) -0.0052(6)
C5 0.0173(8) 0.0252(8) 0.0258(8) -0.0065(6) -0.0083(6) -0.0070(6)
C6 0.0178(7) 0.0190(7) 0.0236(8) -0.0057(6) -0.0046(6) -0.0073(6)
C7 0.0159(7) 0.0153(7) 0.0181(7) -0.0044(5) -0.0017(6) -0.0054(6)
C8 0.0201(8) 0.0128(7) 0.0210(8) -0.0029(6) -0.0024(6) -0.0054(6)
C9 0.0221(8) 0.0131(7) 0.0196(8) 0.0005(6) -0.0051(6) -0.0032(6)
C10 0.0183(7) 0.0180(7) 0.0173(7) -0.0014(6) -0.0073(6) -0.0038(6)
C11 0.0324(9) 0.0196(8) 0.0175(8) -0.0048(6) -0.0075(7) -0.0082(7)
C12 0.0162(8) 0.0194(8) 0.0304(9) -0.0019(6) -0.0068(7) -0.0061(6)
C13 0.0198(8) 0.0156(7) 0.0313(9) -0.0053(6) -0.0048(7) -0.0023(6)
C14 0.0254(8) 0.0217(8) 0.0175(8) -0.0013(6) -0.0046(6) -0.0109(7)
C21 0.0159(7) 0.0202(7) 0.0195(8) -0.0072(6) -0.0073(6) -0.0018(6)
O211 0.0251(6) 0.0284(6) 0.0259(6) 0.0005(5) -0.0160(5) -0.0051(5)
O212 0.0272(7) 0.0261(6) 0.0384(7) -0.0050(5) -0.0148(6) -0.0124(5)
C22 0.0149(7) 0.0154(7) 0.0146(7) -0.0052(5) -0.0047(6) -0.0026(5)
C23 0.0162(7) 0.0159(7) 0.0152(7) -0.0025(5) -0.0039(6) -0.0046(6)
C24 0.0191(7) 0.0153(7) 0.0147(7) -0.0016(5) -0.0054(6) -0.0030(6)
Cl24 0.0308(2) 0.02176(19) 0.0211(2) 0.00519(14) -0.01345(16) -0.00662(16)
C25 0.0158(7) 0.0201(7) 0.0175(7) -0.0054(6) -0.0067(6) -0.0032(6)
Cl25 0.0237(2) 0.0306(2) 0.0284(2) -0.00383(16) -0.01611(17) -0.00681(16)
C26 0.0178(7) 0.0168(7) 0.0186(7) -0.0042(6) -0.0059(6) -0.0050(6)
C27 0.0162(7) 0.0143(7) 0.0156(7) -0.0048(5) -0.0040(6) -0.0023(5)
C28 0.0254(8) 0.0137(7) 0.0176(7) -0.0033(5) -0.0059(6) -0.0027(6)
O281 0.0320(7) 0.0209(6) 0.0279(7) 0.0032(5) -0.0168(5) -0.0037(5)
O282 0.0327(7) 0.0177(6) 0.0287(6) 0.0016(5) -0.0110(5) -0.0112(5)

loop_
_atom_type_symbol
_atom_type_scat_dispersion_real
_atom_type_scat_dispersion_imag
_atom_type_scat_Cromer_Mann_a1
_atom_type_scat_Cromer_Mann_b1
_atom_type_scat_Cromer_Mann_a2
_atom_type_scat_Cromer_Mann_b2
_atom_type_scat_Cromer_Mann_a3
_atom_type_scat_Cromer_Mann_b3
_atom_type_scat_Cromer_Mann_a4
_atom_type_scat_Cromer_Mann_b4
_atom_type_scat_Cromer_Mann_c
_atom_type_scat_source
C 0.0033 0.0016 2.3100 20.8439 1.0200 10.2075 1.5886 0.5687 0.8650 51.6512 0.2156 'International Tables Vol C 4.2.6.8 and 6.1.1.4'
H 0.0000 0.0000 0.4930 10.5109 0.3229 26.1257 0.1402 3.1424 0.0408 57.7998 0.0030 'International Tables Vol C 4.2.6.8 and 6.1.1.4'
N 0.0061 0.0033 12.2126 0.0057 3.1322 9.8933 2.0125 28.9975 1.1663 0.5826 -11.5290 'International Tables Vol C 4.2.6.8 and 6.1.1.4'
O 0.0106 0.0060 3.0485 13.2771 2.2868 5.7011 1.5463 0.3239 0.8670 32.9089 0.2508 'International Tables Vol C 4.2.6.8 and 6.1.1.4'
Cl 0.1484 0.1585 11.4604 0.0104 7.1964 1.1662 6.2556 18.5194 1.6455 47.7784 -9.5574 'International Tables Vol C 4.2.6.8 and 6.1.1.4'

loop_
_geom_angle_atom_site_label_1
_geom_angle_atom_site_label_2
_geom_angle_atom_site_label_3
_geom_angle
_geom_angle_publ_flag
N1 C1 C2 118.24(12) yes
N1 C1 C10 119.95(13) yes
C2 C1 C10 121.81(13) yes
C1 N1 C11 112.13(12) yes
C1 N1 C12 112.60(12) yes
C11 N1 C12 111.17(13) yes
C1 C2 C3 125.45(13) yes
C1 C2 C7 117.06(13) yes
C3 C2 C7 117.48(13) yes
C2 C3 N3 117.72(12) yes
C2 C3 C4 121.37(13) yes
N3 C3 C4 120.90(13) yes
C3 N3 C13 112.53(12) yes
C3 N3 C14 111.72(12) yes
C13 N3 C14 111.18(12) yes
C3 C4 C5 120.53(15) yes
C3 C4 H41 118.9(9) no
C5 C4 H41 120.6(9) no
C4 C5 C6 120.11(15) yes
C4 C5 H51 121.6(9) no
C6 C5 H51 118.2(9) no
C5 C6 C7 121.05(14) yes
C5 C6 H61 120.7(9) no
C7 C6 H61 118.2(9) no
C2 C7 C6 119.45(14) yes
C2 C7 C8 119.63(14) yes
C6 C7 C8 120.92(13) yes
C7 C8 C9 121.23(14) yes
C7 C8 H81 117.7(9) no
C9 C8 H81 121.1(9) no
C8 C9 C10 119.93(14) yes
C8 C9 H91 120.1(9) no
C10 C9 H91 119.9(9) no
C9 C10 C1 120.31(14) yes
C9 C10 H101 119.2(8) no
C1 C10 H101 120.4(8) no
N1 C11 H111 105.8(11) no
N1 C11 H112 109.8(11) no
H111 C11 H112 112.5(12) no
N1 C11 H113 107.7(11) no
H111 C11 H113 109.4(12) no
H112 C11 H113 111.4(12) no
N1 C12 H121 107.3(11) no
N1 C12 H122 109.0(11) no
H121 C12 H122 111.4(12) no
N1 C12 H123 108.6(11) no
H121 C12 H123 112.2(12) no
H122 C12 H123 108.3(12) no
N3 C13 H131 109.0(11) no
N3 C13 H132 108.9(11) no
H131 C13 H132 108.9(12) no
N3 C13 H133 111.2(11) no
H131 C13 H133 109.3(12) no
H132 C13 H133 109.6(12) no
N3 C14 H141 108.0(11) no
N3 C14 H142 109.1(11) no
H141 C14 H142 110.0(12) no
N3 C14 H143 111.5(11) no
H141 C14 H143 109.9(12) no
H142 C14 H143 108.3(12) no
O211 C21 O212 122.78(14) yes
O211 C21 C22 119.00(13) yes
O212 C21 C22 118.22(14) yes
C21 C22 C23 112.49(13) yes
C21 C22 C27 129.00(13) yes
C23 C22 C27 118.50(13) yes
C22 C23 C24 122.37(14) yes
C22 C23 H231 117.5(9) no
C24 C23 H231 120.1(9) no
C23 C24 Cl24 119.17(11) yes
C23 C24 C25 119.23(13) yes
Cl24 C24 C25 121.60(12) yes
C24 C25 Cl25 121.71(12) yes
C24 C25 C26 119.10(13) yes
Cl25 C25 C26 119.19(12) yes
C25 C26 C27 123.02(14) yes
C25 C26 H261 119.3(9) no
C27 C26 H261 117.7(9) no
C22 C27 C26 117.74(13) yes
C22 C27 C28 129.09(13) yes
C26 C27 C28 113.16(13) yes
C27 C28 O281 119.08(14) yes
C27 C28 O282 117.57(14) yes
O281 C28 O282 123.36(14) yes

loop_
_geom_bond_atom_site_label_1
_geom_bond_atom_site_label_2
_geom_bond_distance
_geom_bond_publ_flag
C1 N1 1.4731(18) yes
C1 C2 1.431(2) yes
C1 C10 1.370(2) yes
N1 C11 1.488(2) yes
N1 C12 1.491(2) yes
C2 C3 1.430(2) yes
C2 C7 1.436(2) yes
C3 N3 1.4661(18) yes
C3 C4 1.372(2) yes
N3 C13 1.482(2) yes
N3 C14 1.480(2) yes
C4 C5 1.412(2) yes
C4 H41 0.987(14) no
C5 C6 1.368(2) yes
C5 H51 0.972(14) no
C6 C7 1.421(2) yes
C6 H61 0.987(14) no
C7 C8 1.420(2) yes
C8 C9 1.366(2) yes
C8 H81 0.968(13) no
C9 C10 1.416(2) yes
C9 H91 0.957(14) no
C10 H101 0.977(14) no
C11 H111 0.986(14) no
C11 H112 0.990(14) no
C11 H113 0.981(14) no
C12 H121 0.958(14) no
C12 H122 0.963(14) no
C12 H123 0.969(14) no
C13 H131 0.962(14) no
C13 H132 0.975(14) no
C13 H133 0.960(14) no
C14 H141 0.948(14) no
C14 H142 0.970(14) no
C14 H143 0.984(14) no
C21 O211 1.2911(19) yes
C21 O212 1.2231(19) yes
C21 C22 1.534(2) yes
C22 C23 1.400(2) yes
C22 C27 1.418(2) yes
C23 C24 1.387(2) yes
C23 H231 0.969(13) no
C24 Cl24 1.7310(15) yes
C24 C25 1.390(2) yes
C25 Cl25 1.7280(15) yes
C25 C26 1.380(2) yes
C26 C27 1.402(2) yes
C26 H261 0.988(13) no
C27 C28 1.536(2) yes
C28 O281 1.283(2) yes
C28 O282 1.2309(19) yes
